data_1561531
loop_
_publ_author_name
'Yohannan, Jinu P.'
'Vidyasagar, Kanamaluru'

_publ_section_title
;
 Syntheses, structural variants and characterization of AInM&#x2032;S4
 (A=alkali metals, Tl; M&#x2032; = Ge, Sn) compounds; facile ion-exchange
 reactions of layered NaInSnS4 and KInSnS4 compounds
;
_journal_name_full 'Journal of Solid State Chemistry'
_journal_page_first 291
_journal_page_last 302
_journal_paper_doi 10.1016/j.jssc.2016.03.045
_journal_volume 238
_journal_year 2016
_chemical_formula_sum 'In K S4 Sn'
_chemical_formula_weight 400.89
_space_group_IT_number 166
_space_group_name_Hall '-R 3 2"'
_space_group_name_H-M_alt 'R -3 m :H'
_symmetry_cell_setting trigonal
_symmetry_space_group_name_Hall '-R 3 2"'
_symmetry_space_group_name_H-M 'R -3 m :H'
_atom_sites_solution_primary direct
_atom_sites_solution_secondary difmap
_audit_creation_method SHELXL-97
_cell_angle_alpha 90.00
_cell_angle_beta 90.00
_cell_angle_gamma 120.00
_cell_formula_units_Z 9
_cell_length_a 3.698(6)
_cell_length_b 3.698(6)
_cell_length_c 24.52(3)
_cell_measurement_reflns_used 121
_cell_measurement_temperature 293(2)
_cell_measurement_theta_max 27.57
_cell_measurement_theta_min 4.99
_cell_volume 290.4(8)
_computing_cell_refinement APEXII,Bruker,2004
_computing_data_collection APEXII,Bruker,2004
_computing_data_reduction SAINT,Bruker,2004
_computing_molecular_graphics 'ORTEP-3 (Farrugia, 1997)'
_computing_publication_material 'SHELXL-97 (Sheldrick, 1997)'
_computing_structure_refinement 'SHELXL-97 (Sheldrick, 1997)'
_computing_structure_solution 'SHELXS-97 (Sheldrick, 1997)'
_diffrn_ambient_temperature 293(2)
_diffrn_measured_fraction_theta_full 0.217
_diffrn_measured_fraction_theta_max 0.217
_diffrn_measurement_device_type 'Bruker ApexII ccd area detector'
_diffrn_measurement_method 'phi and omega scans'
_diffrn_radiation_monochromator graphite
_diffrn_radiation_source 'fine-focus sealed tube'
_diffrn_radiation_type MoK\a
_diffrn_radiation_wavelength 0.71073
_diffrn_reflns_av_R_equivalents 0.0552
_diffrn_reflns_av_sigmaI/netI 0.0497
_diffrn_reflns_limit_h_max 2
_diffrn_reflns_limit_h_min -2
_diffrn_reflns_limit_k_max 3
_diffrn_reflns_limit_k_min -2
_diffrn_reflns_limit_l_max 22
_diffrn_reflns_limit_l_min -31
_diffrn_reflns_number 49
_diffrn_reflns_theta_full 27.68
_diffrn_reflns_theta_max 27.68
_diffrn_reflns_theta_min 7.49
_exptl_absorpt_coefficient_mu 7.707
_exptl_absorpt_correction_T_max 0.926
_exptl_absorpt_correction_T_min 0.831
_exptl_absorpt_correction_type multi-scan
_exptl_absorpt_process_details SADABS(Bruker,2004)
_exptl_crystal_colour yellow
_exptl_crystal_density_diffrn 3.439
_exptl_crystal_density_method 'not measured'
_exptl_crystal_description palte
_exptl_crystal_F_000 273
_exptl_crystal_size_max 0.04
_exptl_crystal_size_mid 0.02
_exptl_crystal_size_min 0.01
_refine_diff_density_max 1.052
_refine_diff_density_min -0.947
_refine_diff_density_rms 0.227
_refine_ls_extinction_coef 0.0001
_refine_ls_extinction_method SHELXL
_refine_ls_goodness_of_fit_ref 1.425
_refine_ls_matrix_type full
_refine_ls_number_parameters 8
_refine_ls_number_reflns 25
_refine_ls_number_restraints 6
_refine_ls_restrained_S_all 1.361
_refine_ls_R_factor_all 0.0483
_refine_ls_R_factor_gt 0.0412
_refine_ls_shift/su_max 0.000
_refine_ls_shift/su_mean 0.000
_refine_ls_structure_factor_coef Fsqd
_refine_ls_weighting_details 'calc w=1/[\s^2^(Fo^2^)+(0.0000P)^2^+34.3093P] where P=(Fo^2^+2Fc^2^)/3'
_refine_ls_weighting_scheme calc
_refine_ls_wR_factor_gt 0.1061
_refine_ls_wR_factor_ref 0.1103
_reflns_number_gt 23
_reflns_number_total 25
_reflns_threshold_expression >2sigma(I)
_cod_data_source_file JSSC-2016-238-291.cif
_cod_data_source_block KInSnS4-7B
_cod_original_cell_volume 290.4(7)
_cod_original_sg_symbol_Hall -R32
_cod_original_sg_symbol_H-M R-3m
_cod_database_code 1561531

loop_
_symmetry_equiv_pos_as_xyz
'x, y, z'
'-y, x-y, z'
'y, x, -z'
'-x+y, -x, z'
'-x, -x+y, -z'
'x-y, -y, -z'
'x+2/3, y+1/3, z+1/3'
'-y+2/3, x-y+1/3, z+1/3'
'y+2/3, x+1/3, -z+1/3'
'-x+y+2/3, -x+1/3, z+1/3'
'-x+2/3, -x+y+1/3, -z+1/3'
'x-y+2/3, -y+1/3, -z+1/3'
'x+1/3, y+2/3, z+2/3'
'-y+1/3, x-y+2/3, z+2/3'
'y+1/3, x+2/3, -z+2/3'
'-x+y+1/3, -x+2/3, z+2/3'
'-x+1/3, -x+y+2/3, -z+2/3'
'x-y+1/3, -y+2/3, -z+2/3'
'-x, -y, -z'
'y, -x+y, -z'
'-y, -x, z'
'x-y, x, -z'
'x, x-y, z'
'-x+y, y, z'
'-x+2/3, -y+1/3, -z+1/3'
'y+2/3, -x+y+1/3, -z+1/3'
'-y+2/3, -x+1/3, z+1/3'
'x-y+2/3, x+1/3, -z+1/3'
'x+2/3, x-y+1/3, z+1/3'
'-x+y+2/3, y+1/3, z+1/3'
'-x+1/3, -y+2/3, -z+2/3'
'y+1/3, -x+y+2/3, -z+2/3'
'-y+1/3, -x+2/3, z+2/3'
'x-y+1/3, x+2/3, -z+2/3'
'x+1/3, x-y+2/3, z+2/3'
'-x+y+1/3, y+2/3, z+2/3'

loop_
_atom_site_label
_atom_site_type_symbol
_atom_site_fract_x
_atom_site_fract_y
_atom_site_fract_z
_atom_site_U_iso_or_equiv
_atom_site_adp_type
_atom_site_occupancy
_atom_site_symmetry_multiplicity
_atom_site_calc_flag
_atom_site_refinement_flags
_atom_site_disorder_assembly
_atom_site_disorder_group
K1 K 0.0000 0.0000 0.5000 0.051(11) Uani 0.50 12 d SPU . .
In1 In 0.0000 0.0000 0.0000 0.0121(17) Uani 0.50 12 d SP . 1
Sn1 Sn 0.0000 0.0000 0.0000 0.0121(17) Uani 0.50 12 d SP . 2
S1 S 0.0000 0.0000 0.7236(4) 0.013(3) Uani 1 6 d S . .

loop_
_atom_site_aniso_label
_atom_site_aniso_U_11
_atom_site_aniso_U_22
_atom_site_aniso_U_33
_atom_site_aniso_U_23
_atom_site_aniso_U_13
_atom_site_aniso_U_12
K1 0.070(15) 0.070(15) 0.012(10) 0.000 0.000 0.035(8)
In1 0.0035(17) 0.0035(17) 0.029(3) 0.000 0.000 0.0018(8)
Sn1 0.0035(17) 0.0035(17) 0.029(3) 0.000 0.000 0.0018(8)
S1 0.010(4) 0.010(4) 0.021(5) 0.000 0.000 0.0049(18)

loop_
_atom_type_symbol
_atom_type_description
_atom_type_scat_dispersion_real
_atom_type_scat_dispersion_imag
_atom_type_scat_source
S S 0.1250 0.1230 'International Tables Vol C Tables 4.2.6.8 and 6.1.1.4'
K K 0.2010 0.2490 'International Tables Vol C Tables 4.2.6.8 and 6.1.1.4'
In In -0.7280 1.3100 'International Tables Vol C Tables 4.2.6.8 and 6.1.1.4'
Sn Sn -0.6540 1.4250 'International Tables Vol C Tables 4.2.6.8 and 6.1.1.4'

loop_
_geom_angle_atom_site_label_1
_geom_angle_atom_site_label_2
_geom_angle_atom_site_label_3
_geom_angle
_geom_angle_site_symmetry_1
_geom_angle_site_symmetry_3
S1 K1 S1 180.0 25_556 13_444
S1 K1 S1 65.1(2) 25_556 25_446
S1 K1 S1 114.9(2) 13_444 25_446
S1 K1 S1 114.9(2) 25_556 13_554
S1 K1 S1 65.1(2) 13_444 13_554
S1 K1 S1 180.000(1) 25_446 13_554
S1 K1 S1 65.1(2) 25_556 25_456
S1 K1 S1 114.9(2) 13_444 25_456
S1 K1 S1 65.1(2) 25_446 25_456
S1 K1 S1 114.9(2) 13_554 25_456
S1 K1 S1 114.9(2) 25_556 13_544
S1 K1 S1 65.1(2) 13_444 13_544
S1 K1 S1 114.9(2) 25_446 13_544
S1 K1 S1 65.1(2) 13_554 13_544
S1 K1 S1 180.0(2) 25_456 13_544
S1 K1 K1 122.57(10) 25_556 1_445
S1 K1 K1 57.43(10) 13_444 1_445
S1 K1 K1 57.43(10) 25_446 1_445
S1 K1 K1 122.57(10) 13_554 1_445
S1 K1 K1 90.000(1) 25_456 1_445
S1 K1 K1 90.000(1) 13_544 1_445
S1 K1 K1 57.43(10) 25_556 1_665
S1 K1 K1 122.57(10) 13_444 1_665
S1 K1 K1 122.57(10) 25_446 1_665
S1 K1 K1 57.43(10) 13_554 1_665
S1 K1 K1 90.000(1) 25_456 1_665
S1 K1 K1 90.000(1) 13_544 1_665
K1 K1 K1 180.0 1_445 1_665
S1 K1 K1 90.0 25_556 1_545
S1 K1 K1 90.0 13_444 1_545
S1 K1 K1 57.43(10) 25_446 1_545
S1 K1 K1 122.57(10) 13_554 1_545
S1 K1 K1 122.57(10) 25_456 1_545
S1 K1 K1 57.43(10) 13_544 1_545
K1 K1 K1 60.0 1_445 1_545
K1 K1 K1 120.0 1_665 1_545
S1 K1 K1 57.43(10) 25_556 1_655
S1 K1 K1 122.57(10) 13_444 1_655
S1 K1 K1 90.0 25_446 1_655
S1 K1 K1 90.0 13_554 1_655
S1 K1 K1 122.57(10) 25_456 1_655
S1 K1 K1 57.43(10) 13_544 1_655
K1 K1 K1 120.0 1_445 1_655
K1 K1 K1 60.0 1_665 1_655
K1 K1 K1 60.0 1_545 1_655
S1 K1 K1 122.57(10) 25_556 1_455
S1 K1 K1 57.43(10) 13_444 1_455
S1 K1 K1 90.0 25_446 1_455
S1 K1 K1 90.0 13_554 1_455
S1 K1 K1 57.43(10) 25_456 1_455
S1 K1 K1 122.57(10) 13_544 1_455
K1 K1 K1 60.0 1_445 1_455
K1 K1 K1 120.0 1_665 1_455
K1 K1 K1 120.0 1_545 1_455
K1 K1 K1 180.0 1_655 1_455
S1 K1 K1 90.0 25_556 1_565
S1 K1 K1 90.0 13_444 1_565
S1 K1 K1 122.57(10) 25_446 1_565
S1 K1 K1 57.43(10) 13_554 1_565
S1 K1 K1 57.43(10) 25_456 1_565
S1 K1 K1 122.57(10) 13_544 1_565
K1 K1 K1 120.0 1_445 1_565
K1 K1 K1 60.0 1_665 1_565
K1 K1 K1 180.0 1_545 1_565
K1 K1 K1 120.0 1_655 1_565
K1 K1 K1 60.0 1_455 1_565
S1 In1 S1 180.0(4) 7_554 31_445
S1 In1 S1 92.9(3) 7_554 7_444
S1 In1 S1 87.1(3) 31_445 7_444
S1 In1 S1 87.1(3) 7_554 31
S1 In1 S1 92.9(3) 31_445 31
S1 In1 S1 180.0(4) 7_444 31
S1 In1 S1 92.9(3) 7_554 7_454
S1 In1 S1 87.1(3) 31_445 7_454
S1 In1 S1 92.9(3) 7_444 7_454
S1 In1 S1 87.1(3) 31 7_454
S1 In1 S1 87.1(3) 7_554 31_545
S1 In1 S1 92.9(3) 31_445 31_545
S1 In1 S1 87.1(3) 7_444 31_545
S1 In1 S1 92.9(3) 31 31_545
S1 In1 S1 180.0(4) 7_454 31_545
Sn1 S1 In1 0.0 13_445 13_445
Sn1 S1 Sn1 92.9(3) 13_445 13
In1 S1 Sn1 92.9(3) 13_445 13
Sn1 S1 In1 92.9(3) 13_445 13
In1 S1 In1 92.9(3) 13_445 13
Sn1 S1 In1 0.0 13 13
Sn1 S1 Sn1 92.9(3) 13_445 13_545
In1 S1 Sn1 92.9(3) 13_445 13_545
Sn1 S1 Sn1 92.9(3) 13 13_545
In1 S1 Sn1 92.9(3) 13 13_545
Sn1 S1 In1 92.9(3) 13_445 13_545
In1 S1 In1 92.9(3) 13_445 13_545
Sn1 S1 In1 92.9(3) 13 13_545
In1 S1 In1 92.9(3) 13 13_545
Sn1 S1 In1 0.0 13_545 13_545
Sn1 S1 K1 161.6(3) 13_445 7
In1 S1 K1 161.6(3) 13_445 7
Sn1 S1 K1 99.72(12) 13 7
In1 S1 K1 99.72(12) 13 7
Sn1 S1 K1 99.72(12) 13_545 7
In1 S1 K1 99.72(12) 13_545 7
Sn1 S1 K1 99.72(12) 13_445 7_445
In1 S1 K1 99.72(12) 13_445 7_445
Sn1 S1 K1 161.6(3) 13 7_445
In1 S1 K1 161.6(3) 13 7_445
Sn1 S1 K1 99.72(12) 13_545 7_445
In1 S1 K1 99.72(12) 13_545 7_445
K1 S1 K1 65.1(2) 7 7_445
Sn1 S1 K1 99.72(12) 13_445 7_455
In1 S1 K1 99.72(12) 13_445 7_455
Sn1 S1 K1 99.72(12) 13 7_455
In1 S1 K1 99.72(12) 13 7_455
Sn1 S1 K1 161.6(3) 13_545 7_455
In1 S1 K1 161.6(3) 13_545 7_455
K1 S1 K1 65.1(2) 7 7_455
K1 S1 K1 65.1(2) 7_445 7_455

loop_
_geom_bond_atom_site_label_1
_geom_bond_atom_site_label_2
_geom_bond_distance
_geom_bond_site_symmetry_2
K1 S1 3.434(9) 25_556
K1 S1 3.434(9) 13_444
K1 S1 3.434(9) 25_446
K1 S1 3.434(9) 13_554
K1 S1 3.434(9) 25_456
K1 S1 3.434(9) 13_544
K1 K1 3.698(6) 1_445
K1 K1 3.698(6) 1_665
K1 K1 3.698(6) 1_545
K1 K1 3.698(6) 1_655
K1 K1 3.698(6) 1_455
K1 K1 3.698(6) 1_565
In1 S1 2.552(7) 7_554
In1 S1 2.552(7) 31_445
In1 S1 2.552(7) 7_444
In1 S1 2.552(7) 31
In1 S1 2.552(7) 7_454
In1 S1 2.552(7) 31_545
S1 Sn1 2.552(7) 13_445
S1 In1 2.552(7) 13_445
S1 Sn1 2.552(7) 13
S1 In1 2.552(7) 13
S1 Sn1 2.552(7) 13_545
S1 In1 2.552(7) 13_545
S1 K1 3.434(9) 7
S1 K1 3.434(9) 7_445
S1 K1 3.434(9) 7_455
